data_7032527
loop_
_publ_author_name
'Speed, Saskia'
'Font-Bard\'ia, Merc\`e'
'El Fallah, M. Salah'
'Vicente, Ramon'

_publ_section_title
;
 Four new trinuclear {Cu3(\m3-OH)(oximate)3}(2+) clusters: crystal
 structure and magnetic behaviour.
;
_journal_issue 44
_journal_name_full 'Dalton transactions (Cambridge, England : 2003)'
_journal_page_first 16919
_journal_page_last 16927
_journal_paper_doi 10.1039/c4dt02215g
_journal_volume 43
_journal_year 2014
_chemical_formula_moiety '4(C41 H42 Br Cu3 N6 O8 P), 6(C H4 O)'
_chemical_formula_sum 'C170 H192 Br4 Cu12 N24 O38 P4'
_chemical_formula_weight 4385.48
_chemical_name_systematic
; 
 ? 
;
_space_group_IT_number 15
_symmetry_cell_setting monoclinic
_symmetry_space_group_name_Hall '-C 2yc'
_symmetry_space_group_name_H-M 'C 1 2/c 1'
_atom_sites_solution_hydrogens geom
_atom_sites_solution_primary direct
_atom_sites_solution_secondary difmap
_audit_creation_method SHELXL-97
_cell_angle_alpha 90.00
_cell_angle_beta 104.03(2)
_cell_angle_gamma 90.00
_cell_formula_units_Z 2
_cell_length_a 34.556(13)
_cell_length_b 12.953(5)
_cell_length_c 23.542(4)
_cell_measurement_reflns_used 245
_cell_measurement_temperature 293(2)
_cell_measurement_theta_max 31
_cell_measurement_theta_min 3
_cell_volume 10223(6)
_computing_cell_refinement 'AUTOMAR (Claudio Klein, 2007)'
_computing_data_collection 'MARXDS (Claudio Klein, 2005)'
_computing_data_reduction 'MARSCALE (Claudio Klein, 2007)'
_computing_molecular_graphics 'ORTEP (Brueggermann and Smith, 1990)'
_computing_publication_material 'PLATON (Spek, 1990)'
_computing_structure_refinement 'SHELXL-97 (Sheldrick, 1997)'
_computing_structure_solution 'SHELXS-97 (Sheldrick, 1997)'
_diffrn_ambient_temperature 293(2)
_diffrn_measured_fraction_theta_full 0.956
_diffrn_measured_fraction_theta_max 0.737
_diffrn_measurement_device_type 'MAR345 with image plate detector'
_diffrn_measurement_method 'phi scan'
_diffrn_radiation_monochromator graphite
_diffrn_radiation_source 'fine-focus sealed tube'
_diffrn_radiation_type MoK\a
_diffrn_radiation_wavelength 0.71073
_diffrn_reflns_av_R_equivalents 0.0681
_diffrn_reflns_av_sigmaI/netI 0.0534
_diffrn_reflns_limit_h_max 45
_diffrn_reflns_limit_h_min -48
_diffrn_reflns_limit_k_max 18
_diffrn_reflns_limit_k_min -18
_diffrn_reflns_limit_l_max 32
_diffrn_reflns_limit_l_min -35
_diffrn_reflns_number 38586
_diffrn_reflns_theta_full 25.00
_diffrn_reflns_theta_max 32.22
_diffrn_reflns_theta_min 1.69
_exptl_absorpt_coefficient_mu 2.105
_exptl_absorpt_correction_T_max 0.81
_exptl_absorpt_correction_T_min 0.72
_exptl_absorpt_correction_type empirical
_exptl_absorpt_process_details sadabs
_exptl_crystal_colour green
_exptl_crystal_density_diffrn 1.425
_exptl_crystal_density_method 'not measured'
_exptl_crystal_description prism
_exptl_crystal_F_000 4464
_exptl_crystal_size_max 0.21
_exptl_crystal_size_mid 0.15
_exptl_crystal_size_min 0.14
_refine_diff_density_max 0.938
_refine_diff_density_min -0.572
_refine_diff_density_rms 0.091
_refine_ls_extinction_coef 0.00061(9)
_refine_ls_extinction_expression Fc^*^=kFc[1+0.001xFc^2^\l^3^/sin(2\q)]^-1/4^
_refine_ls_extinction_method SHELXL
_refine_ls_goodness_of_fit_ref 1.063
_refine_ls_hydrogen_treatment mixed
_refine_ls_matrix_type full
_refine_ls_number_parameters 618
_refine_ls_number_reflns 13338
_refine_ls_number_restraints 74
_refine_ls_restrained_S_all 1.067
_refine_ls_R_factor_all 0.0873
_refine_ls_R_factor_gt 0.0573
_refine_ls_shift/su_max 0.000
_refine_ls_shift/su_mean 0.000
_refine_ls_structure_factor_coef Fsqd
_refine_ls_weighting_details 'calc w=1/[\s^2^(Fo^2^)+(0.0984P)^2^+0.0000P] where P=(Fo^2^+2Fc^2^)/3'
_refine_ls_weighting_scheme calc
_refine_ls_wR_factor_gt 0.1652
_refine_ls_wR_factor_ref 0.1839
_reflns_number_gt 9576
_reflns_number_total 13340
_reflns_threshold_expression >2sigma(I)
_cod_data_source_file c4dt02215g1.cif
_cod_data_source_block complex3
_cod_depositor_comments 'Adding full bibliography for 7032524--7032527.cif.'
_cod_original_sg_symbol_H-M C2/c
_cod_database_code 7032527

loop_
_symmetry_equiv_pos_as_xyz
'x, y, z'
'-x, y, -z+1/2'
'x+1/2, y+1/2, z'
'-x+1/2, y+1/2, -z+1/2'
'-x, -y, -z'
'x, -y, z-1/2'
'-x+1/2, -y+1/2, -z'
'x+1/2, -y+1/2, z-1/2'

loop_
_atom_site_label
_atom_site_type_symbol
_atom_site_fract_x
_atom_site_fract_y
_atom_site_fract_z
_atom_site_U_iso_or_equiv
_atom_site_adp_type
_atom_site_occupancy
_atom_site_symmetry_multiplicity
_atom_site_calc_flag
_atom_site_refinement_flags
_atom_site_disorder_assembly
_atom_site_disorder_group
C1W C 0.2157(3) 0.5031(7) -0.0342(5) 0.088(3) Uani 0.50 1 d PD . .
H1B H 0.1953 0.5272 -0.0161 0.131 Uiso 0.50 1 calc PR . .
H1C H 0.2066 0.5093 -0.0759 0.131 Uiso 0.50 1 calc PR . .
H1D H 0.2394 0.5439 -0.0207 0.131 Uiso 0.50 1 calc PR . .
O1W O 0.2241(3) 0.4019(6) -0.0196(4) 0.103(2) Uani 0.50 1 d PD . .
H1A H 0.1014(7) 0.372(5) 0.127(2) 0.154 Uiso 1 1 d D . .
C3W C 0.0623(6) 0.2073(15) 0.2271(9) 0.096(7) Uani 0.25 1 d PD A 1
H3B H 0.0864 0.2421 0.2245 0.143 Uiso 0.25 1 calc PR A 1
H3C H 0.0525 0.1671 0.1923 0.143 Uiso 0.25 1 calc PR A 1
H3D H 0.0678 0.1627 0.2607 0.143 Uiso 0.25 1 calc PR A 1
O3W O 0.0333(5) 0.2808(11) 0.2327(6) 0.088(4) Uani 0.25 1 d PD A 1
C2W C 0.0867(6) 0.1240(16) 0.2218(6) 0.078(5) Uani 0.25 1 d PD B 2
H2B H 0.1117 0.0990 0.2451 0.116 Uiso 0.25 1 calc PR B 2
H2C H 0.0685 0.0674 0.2113 0.116 Uiso 0.25 1 calc PR B 2
H2D H 0.0759 0.1739 0.2438 0.116 Uiso 0.25 1 calc PR B 2
O2W O 0.0927(4) 0.1692(9) 0.1721(5) 0.076(3) Uani 0.25 1 d PD B 2
H2A H 0.0769(16) 0.210(3) 0.1456(13) 0.115 Uiso 0.25 1 d PD C 2
C4W C -0.0132(4) -0.0530(7) 0.1864(6) 0.099(3) Uani 0.50 1 d PD . .
O4W O -0.0147(2) 0.0582(6) 0.1902(4) 0.096(2) Uani 0.50 1 d PD . .
Cu2 Cu 0.115346(14) 0.44604(3) 0.038586(19) 0.05411(14) Uani 1 1 d . . .
Cu3 Cu 0.162085(14) 0.27583(3) 0.127043(19) 0.05471(14) Uani 1 1 d . . .
Cu1 Cu 0.145431(15) 0.48854(3) 0.17696(2) 0.05601(14) Uani 1 1 d . . .
Br1 Br 0.215288(15) 0.42817(3) 0.12059(2) 0.07513(15) Uani 1 1 d . . .
P1 P 0.02318(3) 0.37379(8) 0.05658(5) 0.0645(3) Uani 1 1 d . . .
O1 O 0.12294(8) 0.38870(17) 0.11703(10) 0.0510(5) Uani 1 1 d D . .
O2 O 0.11700(9) 0.59013(19) 0.06396(11) 0.0600(6) Uani 1 1 d . . .
O3 O 0.14502(8) 0.23319(18) 0.04612(11) 0.0575(6) Uani 1 1 d . . .
O4 O 0.16319(9) 0.38220(19) 0.23597(11) 0.0617(7) Uani 1 1 d . . .
O5 O 0.04664(8) 0.4290(2) 0.01856(12) 0.0616(6) Uani 1 1 d . . .
O6 O -0.01301(10) 0.4398(2) 0.06254(14) 0.0716(8) Uani 1 1 d D . .
H6A H -0.0217(16) 0.485(3) 0.0369(18) 0.107 Uiso 1 1 d D . .
O7 O 0.04795(9) 0.3496(2) 0.11734(14) 0.0726(8) Uani 1 1 d D . .
N1 N 0.16416(10) 0.6039(2) 0.23168(13) 0.0563(7) Uani 1 1 d . . .
N2 N 0.13310(9) 0.6029(2) 0.11995(13) 0.0538(7) Uani 1 1 d . . .
N3 N 0.10929(10) 0.4806(2) -0.04458(14) 0.0572(7) Uani 1 1 d . . .
N4 N 0.13171(10) 0.3125(2) 0.01105(14) 0.0578(7) Uani 1 1 d . . .
N5 N 0.19253(10) 0.1481(2) 0.15401(14) 0.0570(7) Uani 1 1 d . . .
N6 N 0.17317(10) 0.2971(2) 0.21251(13) 0.0549(7) Uani 1 1 d . . .
C1 C 0.18216(13) 0.5957(3) 0.28864(17) 0.0615(9) Uani 1 1 d . . .
H1 H 0.1848 0.5309 0.3063 0.074 Uiso 1 1 calc R . .
C2 C 0.19701(14) 0.6825(3) 0.3221(2) 0.0718(11) Uani 1 1 d . . .
H2 H 0.2095 0.6760 0.3617 0.086 Uiso 1 1 calc R . .
C3 C 0.19284(15) 0.7769(3) 0.2956(2) 0.0723(11) Uani 1 1 d . . .
H3 H 0.2025 0.8356 0.3172 0.087 Uiso 1 1 calc R . .
C4 C 0.17427(14) 0.7855(3) 0.23667(19) 0.0667(10) Uani 1 1 d . . .
H4 H 0.1717 0.8498 0.2186 0.080 Uiso 1 1 calc R . .
C5 C 0.15952(12) 0.6982(3) 0.20466(17) 0.0583(9) Uani 1 1 d . . .
C6 C 0.14184(13) 0.6957(3) 0.14121(17) 0.0608(9) Uani 1 1 d . . .
C7 C 0.13248(12) 0.7911(3) 0.10581(16) 0.0551(8) Uani 1 1 d U . .
C8 C 0.11296(14) 0.8723(3) 0.1221(2) 0.0705(10) Uani 1 1 d U . .
H8 H 0.1047 0.8674 0.1567 0.085 Uiso 1 1 calc R . .
C9 C 0.10469(16) 0.9628(4) 0.0895(2) 0.0841(13) Uani 1 1 d U . .
H9 H 0.0914 1.0172 0.1022 0.101 Uiso 1 1 calc R . .
C10 C 0.11667(16) 0.9697(4) 0.0385(2) 0.0834(13) Uani 1 1 d U . .
H10 H 0.1115 1.0291 0.0157 0.100 Uiso 1 1 calc R . .
C11 C 0.13629(17) 0.8890(4) 0.0210(2) 0.0836(13) Uani 1 1 d U . .
H11 H 0.1441 0.8940 -0.0140 0.100 Uiso 1 1 calc R . .
C12 C 0.14495(14) 0.8000(3) 0.05391(19) 0.0681(10) Uani 1 1 d U . .
H12 H 0.1589 0.7465 0.0416 0.082 Uiso 1 1 calc R . .
C13 C 0.09824(13) 0.5717(3) -0.07030(19) 0.0630(9) Uani 1 1 d . . .
H13 H 0.0947 0.6277 -0.0474 0.076 Uiso 1 1 calc R . .
C14 C 0.09209(15) 0.5840(4) -0.1298(2) 0.0766(12) Uani 1 1 d . . .
H14 H 0.0847 0.6483 -0.1464 0.092 Uiso 1 1 calc R . .
C15 C 0.09661(17) 0.5045(4) -0.1644(2) 0.0848(14) Uani 1 1 d . . .
H15 H 0.0935 0.5134 -0.2045 0.102 Uiso 1 1 calc R . .
C16 C 0.10639(14) 0.4063(3) -0.13770(19) 0.0685(10) Uani 1 1 d . . .
H16 H 0.1084 0.3487 -0.1604 0.082 Uiso 1 1 calc R . .
C17 C 0.11268(11) 0.3981(3) -0.07973(16) 0.0554(8) Uani 1 1 d . . .
C18 C 0.12559(12) 0.3003(3) -0.04571(16) 0.0578(9) Uani 1 1 d . . .
C19 C 0.13221(10) 0.2023(2) -0.07363(14) 0.0757(12) Uani 1 1 d G . .
C20 C 0.10088(10) 0.1562(3) -0.11397(17) 0.1075(19) Uani 1 1 d G . .
H20 H 0.0757 0.1861 -0.1223 0.129 Uiso 1 1 calc R . .
C21 C 0.10725(14) 0.0655(3) -0.14190(17) 0.138(3) Uani 1 1 d G . .
H21 H 0.0863 0.0347 -0.1689 0.165 Uiso 1 1 calc R . .
C22 C 0.14495(17) 0.0209(2) -0.12949(18) 0.126(2) Uani 1 1 d GU . .
H22 H 0.1492 -0.0398 -0.1482 0.151 Uiso 1 1 calc R . .
C23 C 0.17628(12) 0.0670(3) -0.08915(19) 0.115(2) Uani 1 1 d GU . .
H23 H 0.2015 0.0371 -0.0808 0.138 Uiso 1 1 calc R . .
C24 C 0.16991(9) 0.1577(3) -0.06122(15) 0.0831(13) Uani 1 1 d G . .
H24 H 0.1909 0.1885 -0.0342 0.100 Uiso 1 1 calc R . .
C25 C 0.20177(13) 0.0744(3) 0.11911(19) 0.0631(10) Uani 1 1 d . . .
H25 H 0.1943 0.0830 0.0787 0.076 Uiso 1 1 calc R . .
C26 C 0.22250(14) -0.0153(3) 0.14283(19) 0.0672(10) Uani 1 1 d . . .
H26 H 0.2284 -0.0661 0.1184 0.081 Uiso 1 1 calc R . .
C27 C 0.23368(14) -0.0265(3) 0.2013(2) 0.0697(11) Uani 1 1 d . . .
H27 H 0.2486 -0.0838 0.2175 0.084 Uiso 1 1 calc R . .
C28 C 0.22291(13) 0.0479(3) 0.23790(19) 0.0620(9) Uani 1 1 d . . .
H28 H 0.2290 0.0385 0.2783 0.074 Uiso 1 1 calc R . .
C29 C 0.20288(11) 0.1364(3) 0.21255(16) 0.0532(8) Uani 1 1 d . . .
C30 C 0.19222(12) 0.2236(3) 0.24559(17) 0.0545(8) Uani 1 1 d . . .
C31 C 0.20146(13) 0.2250(3) 0.31052(17) 0.0593(9) Uani 1 1 d . . .
C32 C 0.23816(13) 0.1996(3) 0.34564(19) 0.0658(10) Uani 1 1 d . . .
H32 H 0.2590 0.1843 0.3284 0.079 Uiso 1 1 calc R . .
C33 C 0.24492(17) 0.1964(4) 0.4059(2) 0.0796(13) Uani 1 1 d . . .
H33 H 0.2701 0.1798 0.4286 0.096 Uiso 1 1 calc R . .
C34 C 0.21457(18) 0.2175(4) 0.4319(2) 0.0862(14) Uani 1 1 d . . .
H34 H 0.2183 0.2094 0.4721 0.103 Uiso 1 1 calc R . .
C35 C 0.17856(19) 0.2507(4) 0.3983(2) 0.0866(14) Uani 1 1 d . . .
H35 H 0.1588 0.2726 0.4162 0.104 Uiso 1 1 calc R . .
C36 C 0.17162(14) 0.2520(3) 0.33876(19) 0.0704(11) Uani 1 1 d . . .
H36 H 0.1466 0.2711 0.3165 0.084 Uiso 1 1 calc R . .
C37 C 0.00321(17) 0.2549(4) 0.0208(3) 0.0888(13) Uani 1 1 d U . .
C38 C 0.03896(19) 0.1838(5) 0.0149(3) 0.1087(17) Uani 1 1 d U . .
H38A H 0.0553 0.1688 0.0532 0.163 Uiso 1 1 calc R . .
H38B H 0.0546 0.2188 -0.0077 0.163 Uiso 1 1 calc R . .
H38C H 0.0288 0.1206 -0.0042 0.163 Uiso 1 1 calc R . .
C39 C -0.0234(2) 0.2017(5) 0.0570(3) 0.117(2) Uani 1 1 d U . .
H39A H -0.0078 0.1883 0.0959 0.176 Uiso 1 1 calc R . .
H39B H -0.0335 0.1378 0.0386 0.176 Uiso 1 1 calc R . .
H39C H -0.0453 0.2463 0.0587 0.176 Uiso 1 1 calc R . .
C40 C -0.0227(2) 0.2780(5) -0.0419(3) 0.1108(19) Uani 1 1 d U . .
H40A H -0.0445 0.3223 -0.0392 0.166 Uiso 1 1 calc R . .
H40B H -0.0330 0.2145 -0.0606 0.166 Uiso 1 1 calc R . .
H40C H -0.0066 0.3115 -0.0644 0.166 Uiso 1 1 calc R . .
O8 O 0.07604(14) 0.5058(3) 0.19419(18) 0.1007(12) Uani 1 1 d D . .
H8A H 0.069(2) 0.455(4) 0.170(3) 0.151 Uiso 1 1 d D . .
C41 C 0.0538(2) 0.5988(5) 0.1860(3) 0.123(2) Uani 1 1 d D . .
H41A H 0.0624 0.6418 0.2199 0.184 Uiso 1 1 calc R . .
H41B H 0.0260 0.5833 0.1803 0.184 Uiso 1 1 calc R . .
H41C H 0.0581 0.6343 0.1522 0.184 Uiso 1 1 calc R . .

loop_
_atom_site_aniso_label
_atom_site_aniso_U_11
_atom_site_aniso_U_22
_atom_site_aniso_U_33
_atom_site_aniso_U_23
_atom_site_aniso_U_13
_atom_site_aniso_U_12
C1W 0.098(8) 0.091(7) 0.077(6) -0.003(5) 0.028(6) -0.016(6)
O1W 0.099(6) 0.103(5) 0.104(6) -0.021(4) 0.021(5) -0.005(4)
C3W 0.109(18) 0.089(14) 0.069(12) 0.025(10) -0.018(11) -0.016(12)
O3W 0.107(12) 0.091(9) 0.068(8) 0.005(6) 0.027(8) -0.006(8)
C2W 0.060(11) 0.106(14) 0.060(10) -0.001(9) 0.001(8) -0.019(10)
O2W 0.069(8) 0.071(7) 0.083(8) -0.008(6) 0.005(6) -0.009(6)
C4W 0.088(8) 0.110(9) 0.101(9) -0.009(6) 0.025(7) 0.006(6)
O4W 0.092(6) 0.101(5) 0.100(6) 0.003(4) 0.030(4) 0.001(4)
Cu2 0.0591(3) 0.0501(2) 0.0505(2) 0.00143(16) 0.0081(2) 0.00186(17)
Cu3 0.0589(3) 0.0506(2) 0.0510(2) 0.00095(16) 0.0061(2) 0.00408(18)
Cu1 0.0633(3) 0.0490(2) 0.0518(3) 0.00123(16) 0.0063(2) 0.00216(18)
Br1 0.0709(3) 0.0732(3) 0.0777(3) 0.0020(2) 0.0111(2) -0.0067(2)
P1 0.0584(7) 0.0638(6) 0.0677(6) 0.0078(4) 0.0083(5) 0.0019(4)
O1 0.0538(15) 0.0470(11) 0.0498(13) 0.0012(9) 0.0077(11) 0.0022(10)
O2 0.0689(18) 0.0555(13) 0.0520(14) 0.0010(10) 0.0072(12) -0.0009(12)
O3 0.0653(17) 0.0505(12) 0.0538(14) 0.0008(10) 0.0089(12) 0.0055(11)
O4 0.0766(19) 0.0516(13) 0.0553(15) 0.0011(10) 0.0131(13) 0.0089(12)
O5 0.0587(17) 0.0634(15) 0.0601(16) 0.0060(11) 0.0097(13) 0.0013(12)
O6 0.069(2) 0.0711(18) 0.072(2) 0.0143(13) 0.0126(15) 0.0075(14)
O7 0.0613(18) 0.0778(18) 0.0743(19) 0.0122(14) 0.0081(14) -0.0001(14)
N1 0.061(2) 0.0517(15) 0.0530(17) -0.0025(12) 0.0077(14) -0.0018(13)
N2 0.0567(19) 0.0536(15) 0.0482(16) 0.0005(11) 0.0074(13) 0.0018(13)
N3 0.058(2) 0.0548(16) 0.0565(17) 0.0048(12) 0.0084(14) 0.0022(13)
N4 0.0555(19) 0.0562(15) 0.0570(18) 0.0005(13) 0.0045(14) 0.0026(13)
N5 0.060(2) 0.0498(15) 0.0582(18) -0.0023(12) 0.0082(14) 0.0023(13)
N6 0.0599(19) 0.0485(14) 0.0533(16) 0.0023(11) 0.0080(14) 0.0039(12)
C1 0.066(3) 0.063(2) 0.052(2) 0.0007(15) 0.0078(18) 0.0018(17)
C2 0.074(3) 0.077(3) 0.063(2) -0.0055(19) 0.013(2) -0.002(2)
C3 0.076(3) 0.069(2) 0.067(3) -0.0092(19) 0.008(2) -0.003(2)
C4 0.071(3) 0.059(2) 0.068(3) -0.0009(17) 0.013(2) 0.0029(18)
C5 0.058(2) 0.0561(19) 0.061(2) -0.0046(15) 0.0136(17) 0.0017(16)
C6 0.067(3) 0.0542(19) 0.059(2) 0.0019(15) 0.0095(18) -0.0012(16)
C7 0.056(2) 0.0488(16) 0.058(2) 0.0025(13) 0.0098(16) 0.0012(14)
C8 0.076(3) 0.058(2) 0.076(3) -0.0012(18) 0.017(2) 0.0026(18)
C9 0.084(3) 0.069(2) 0.094(3) 0.002(2) 0.013(3) 0.006(2)
C10 0.087(3) 0.072(3) 0.085(3) 0.015(2) 0.008(3) -0.001(2)
C11 0.091(3) 0.078(3) 0.078(3) 0.009(2) 0.012(2) -0.003(2)
C12 0.080(3) 0.059(2) 0.063(2) 0.0027(16) 0.012(2) -0.0034(18)
C13 0.062(3) 0.061(2) 0.064(2) 0.0078(16) 0.0101(19) 0.0027(17)
C14 0.080(3) 0.078(3) 0.068(3) 0.011(2) 0.012(2) 0.003(2)
C15 0.094(4) 0.091(3) 0.070(3) 0.006(2) 0.019(3) 0.005(3)
C16 0.070(3) 0.075(2) 0.058(2) -0.0008(18) 0.011(2) 0.005(2)
C17 0.054(2) 0.0586(19) 0.0515(19) 0.0014(14) 0.0090(16) -0.0002(15)
C18 0.058(2) 0.0595(19) 0.053(2) 0.0008(15) 0.0078(16) 0.0021(16)
C19 0.096(4) 0.066(2) 0.066(3) -0.0010(19) 0.020(2) 0.005(2)
C20 0.119(5) 0.096(4) 0.096(4) -0.016(3) 0.005(4) -0.003(3)
C21 0.177(8) 0.112(5) 0.113(6) -0.032(4) 0.013(5) -0.006(5)
C22 0.167(7) 0.104(4) 0.111(5) -0.004(4) 0.040(5) 0.006(4)
C23 0.151(6) 0.093(4) 0.114(5) 0.006(3) 0.059(4) 0.023(4)
C24 0.094(4) 0.073(3) 0.086(3) 0.006(2) 0.029(3) 0.011(2)
C25 0.066(3) 0.058(2) 0.064(2) -0.0010(16) 0.0126(19) 0.0012(17)
C26 0.072(3) 0.055(2) 0.071(3) -0.0034(17) 0.010(2) 0.0003(18)
C27 0.073(3) 0.056(2) 0.078(3) 0.0038(18) 0.016(2) 0.0071(19)
C28 0.062(3) 0.0555(19) 0.063(2) 0.0041(16) 0.0049(18) 0.0025(16)
C29 0.053(2) 0.0487(17) 0.056(2) 0.0037(13) 0.0085(16) 0.0021(14)
C30 0.053(2) 0.0502(17) 0.058(2) 0.0063(14) 0.0087(16) 0.0013(14)
C31 0.065(3) 0.0526(18) 0.057(2) 0.0037(14) 0.0086(18) 0.0020(16)
C32 0.061(3) 0.062(2) 0.071(3) 0.0001(17) 0.008(2) -0.0032(17)
C33 0.085(4) 0.081(3) 0.066(3) 0.003(2) 0.005(2) 0.000(2)
C34 0.099(4) 0.087(3) 0.065(3) 0.001(2) 0.006(3) 0.007(3)
C35 0.105(4) 0.088(3) 0.068(3) 0.003(2) 0.024(3) 0.014(3)
C36 0.073(3) 0.077(3) 0.061(2) 0.0104(19) 0.016(2) 0.012(2)
C37 0.079(3) 0.073(2) 0.112(3) 0.002(2) 0.019(3) 0.001(2)
C38 0.099(4) 0.090(3) 0.131(4) -0.002(3) 0.015(3) 0.004(3)
C39 0.103(5) 0.100(4) 0.147(5) 0.006(4) 0.026(4) -0.006(3)
C40 0.093(4) 0.103(4) 0.125(5) -0.005(3) 0.004(4) -0.003(3)
O8 0.104(3) 0.113(3) 0.083(3) -0.006(2) 0.019(2) 0.008(2)
C41 0.124(6) 0.136(6) 0.103(5) 0.010(4) 0.017(4) 0.008(5)

loop_
_atom_type_symbol
_atom_type_description
_atom_type_scat_dispersion_real
_atom_type_scat_dispersion_imag
_atom_type_scat_source
C C 0.0033 0.0016 'International Tables Vol C Tables 4.2.6.8 and 6.1.1.4'
H H 0.0000 0.0000 'International Tables Vol C Tables 4.2.6.8 and 6.1.1.4'
Br Br -0.2901 2.4595 'International Tables Vol C Tables 4.2.6.8 and 6.1.1.4'
Cu Cu 0.3201 1.2651 'International Tables Vol C Tables 4.2.6.8 and 6.1.1.4'
N N 0.0061 0.0033 'International Tables Vol C Tables 4.2.6.8 and 6.1.1.4'
O O 0.0106 0.0060 'International Tables Vol C Tables 4.2.6.8 and 6.1.1.4'
P P 0.1023 0.0942 'International Tables Vol C Tables 4.2.6.8 and 6.1.1.4'

loop_
_geom_angle_atom_site_label_1
_geom_angle_atom_site_label_2
_geom_angle_atom_site_label_3
_geom_angle
O1W C1W H1B 109.5
O1W C1W H1C 109.5
H1B C1W H1C 109.5
O1W C1W H1D 109.5
H1B C1W H1D 109.5
H1C C1W H1D 109.5
O2W C2W H2B 109.5
O2W C2W H2C 109.5
H2B C2W H2C 109.5
O2W C2W H2D 109.5
H2B C2W H2D 109.5
H2C C2W H2D 109.5
C2W O2W H2A 131(3)
O1 Cu2 O2 94.99(10)
O1 Cu2 N3 170.53(12)
O2 Cu2 N3 94.30(12)
O1 Cu2 N4 89.64(12)
O2 Cu2 N4 160.95(13)
N3 Cu2 N4 80.96(13)
O1 Cu2 O5 93.01(10)
O2 Cu2 O5 96.07(11)
N3 Cu2 O5 87.87(12)
N4 Cu2 O5 102.14(12)
O3 Cu3 O1 93.31(10)
O3 Cu3 N6 169.02(12)
O1 Cu3 N6 88.63(11)
O3 Cu3 N5 95.08(12)
O1 Cu3 N5 162.89(12)
N6 Cu3 N5 80.41(12)
O3 Cu3 Br1 101.57(8)
O1 Cu3 Br1 84.77(8)
N6 Cu3 Br1 89.36(9)
N5 Cu3 Br1 108.03(10)
O1 Cu1 O4 92.80(11)
O1 Cu1 N2 91.36(11)
O4 Cu1 N2 173.93(13)
O1 Cu1 N1 172.65(12)
O4 Cu1 N1 94.20(12)
N2 Cu1 N1 81.85(13)
O7 P1 O5 113.18(17)
O7 P1 O6 108.25(19)
O5 P1 O6 110.51(17)
O7 P1 C37 109.2(2)
O5 P1 C37 108.8(2)
O6 P1 C37 106.7(2)
Cu1 O1 Cu2 112.01(11)
Cu1 O1 Cu3 105.47(12)
Cu2 O1 Cu3 109.12(12)
Cu1 O1 H1A 101(4)
Cu2 O1 H1A 115(3)
Cu3 O1 H1A 113(5)
N2 O2 Cu2 113.7(2)
N4 O3 Cu3 111.6(2)
N6 O4 Cu1 111.2(2)
P1 O5 Cu2 126.17(16)
P1 O6 H6A 118(4)
C1 N1 C5 120.7(3)
C1 N1 Cu1 126.2(3)
C5 N1 Cu1 112.9(2)
C6 N2 O2 120.2(3)
C6 N2 Cu1 115.9(3)
O2 N2 Cu1 123.9(2)
C13 N3 C17 118.0(3)
C13 N3 Cu2 126.9(3)
C17 N3 Cu2 114.7(2)
C18 N4 O3 119.1(3)
C18 N4 Cu2 116.8(2)
O3 N4 Cu2 123.8(2)
C29 N5 C25 120.1(3)
C29 N5 Cu3 114.2(2)
C25 N5 Cu3 125.6(3)
C30 N6 O4 120.5(3)
C30 N6 Cu3 116.9(3)
O4 N6 Cu3 122.6(2)
N1 C1 C2 121.2(4)
N1 C1 H1 119.4
C2 C1 H1 119.4
C3 C2 C1 118.7(4)
C3 C2 H2 120.7
C1 C2 H2 120.7
C2 C3 C4 120.1(4)
C2 C3 H3 119.9
C4 C3 H3 119.9
C3 C4 C5 120.0(4)
C3 C4 H4 120.0
C5 C4 H4 120.0
N1 C5 C4 119.3(4)
N1 C5 C6 115.2(3)
C4 C5 C6 125.3(4)
N2 C6 C5 114.2(3)
N2 C6 C7 123.5(4)
C5 C6 C7 122.2(3)
C8 C7 C12 117.6(4)
C8 C7 C6 123.0(4)
C12 C7 C6 119.3(3)
C7 C8 C9 123.3(5)
C7 C8 H8 118.4
C9 C8 H8 118.4
C10 C9 C8 118.3(5)
C10 C9 H9 120.8
C8 C9 H9 120.8
C11 C10 C9 119.6(5)
C11 C10 H10 120.2
C9 C10 H10 120.2
C10 C11 C12 121.9(5)
C10 C11 H11 119.1
C12 C11 H11 119.1
C11 C12 C7 119.3(4)
C11 C12 H12 120.4
C7 C12 H12 120.4
N3 C13 C14 121.3(4)
N3 C13 H13 119.3
C14 C13 H13 119.3
C15 C14 C13 121.1(4)
C15 C14 H14 119.4
C13 C14 H14 119.4
C14 C15 C16 117.8(5)
C14 C15 H15 121.1
C16 C15 H15 121.1
C17 C16 C15 119.1(4)
C17 C16 H16 120.4
C15 C16 H16 120.4
C16 C17 N3 122.5(4)
C16 C17 C18 124.4(4)
N3 C17 C18 113.0(3)
N4 C18 C19 123.7(3)
N4 C18 C17 113.3(3)
C19 C18 C17 123.0(3)
C20 C19 C24 120.0
C20 C19 C18 119.7(3)
C24 C19 C18 120.2(3)
C21 C20 C19 120.0
C21 C20 H20 120.0
C19 C20 H20 120.0
C20 C21 C22 120.0
C20 C21 H21 120.0
C22 C21 H21 120.0
C21 C22 C23 120.0
C21 C22 H22 120.0
C23 C22 H22 120.0
C24 C23 C22 120.0
C24 C23 H23 120.0
C22 C23 H23 120.0
C23 C24 C19 120.0
C23 C24 H24 120.0
C19 C24 H24 120.0
N5 C25 C26 121.0(4)
N5 C25 H25 119.5
C26 C25 H25 119.5
C27 C26 C25 119.2(4)
C27 C26 H26 120.4
C25 C26 H26 120.4
C26 C27 C28 120.1(4)
C26 C27 H27 120.0
C28 C27 H27 120.0
C29 C28 C27 118.7(4)
C29 C28 H28 120.7
C27 C28 H28 120.7
N5 C29 C28 120.7(3)
N5 C29 C30 114.7(3)
C28 C29 C30 124.5(3)
N6 C30 C29 113.6(3)
N6 C30 C31 123.9(3)
C29 C30 C31 122.5(3)
C32 C31 C36 116.9(4)
C32 C31 C30 123.6(4)
C36 C31 C30 119.5(4)
C31 C32 C33 121.8(5)
C31 C32 H32 119.1
C33 C32 H32 119.1
C34 C33 C32 119.9(5)
C34 C33 H33 120.1
C32 C33 H33 120.1
C33 C34 C35 119.5(5)
C33 C34 H34 120.3
C35 C34 H34 120.3
C36 C35 C34 120.4(5)
C36 C35 H35 119.8
C34 C35 H35 119.8
C35 C36 C31 121.3(5)
C35 C36 H36 119.4
C31 C36 H36 119.4
C40 C37 C39 108.9(5)
C40 C37 C38 108.3(5)
C39 C37 C38 111.6(5)
C40 C37 P1 110.1(4)
C39 C37 P1 109.3(5)
C38 C37 P1 108.6(4)
C37 C38 H38A 109.5
C37 C38 H38B 109.5
H38A C38 H38B 109.5
C37 C38 H38C 109.5
H38A C38 H38C 109.5
H38B C38 H38C 109.5
C37 C39 H39A 109.5
C37 C39 H39B 109.5
H39A C39 H39B 109.5
C37 C39 H39C 109.5
H39A C39 H39C 109.5
H39B C39 H39C 109.5
C37 C40 H40A 109.5
C37 C40 H40B 109.5
H40A C40 H40B 109.5
C37 C40 H40C 109.5
H40A C40 H40C 109.5
H40B C40 H40C 109.5
C41 O8 H8A 120(5)
O8 C41 H41A 109.5
O8 C41 H41B 109.5
H41A C41 H41B 109.5
O8 C41 H41C 109.5
H41A C41 H41C 109.5
H41B C41 H41C 109.5

loop_
_geom_bond_atom_site_label_1
_geom_bond_atom_site_label_2
_geom_bond_distance
C1W O1W 1.369(8)
C1W H1B 0.9600
C1W H1C 0.9600
C1W H1D 0.9600
C3W O3W 1.411(10)
C3W H3B 0.9600
C3W H3C 0.9600
C3W H3D 0.9600
C2W O2W 1.367(9)
C2W H2B 0.9600
C2W H2C 0.9600
C2W H2D 0.9600
O2W H2A 0.896(10)
C4W O4W 1.445(8)
Cu2 O1 1.948(2)
Cu2 O2 1.956(3)
Cu2 N3 1.970(3)
Cu2 N4 1.978(3)
Cu2 O5 2.316(3)
Cu3 O3 1.933(3)
Cu3 O1 1.967(2)
Cu3 N6 1.974(3)
Cu3 N5 1.981(3)
Cu3 Br1 2.7262(10)
Cu1 O1 1.933(2)
Cu1 O4 1.947(3)
Cu1 N2 1.975(3)
Cu1 N1 1.977(3)
P1 O7 1.511(3)
P1 O5 1.523(3)
P1 O6 1.549(3)
P1 C37 1.810(6)
O1 H1A 0.861(18)
O2 N2 1.311(4)
O3 N4 1.328(4)
O4 N6 1.316(4)
O6 H6A 0.841(15)
N1 C1 1.339(5)
N1 C5 1.368(5)
N2 C6 1.309(5)
N3 C13 1.339(5)
N3 C17 1.374(5)
N4 C18 1.311(5)
N5 C29 1.346(5)
N5 C25 1.347(5)
N6 C30 1.304(4)
C1 C2 1.397(6)
C1 H1 0.9300
C2 C3 1.365(6)
C2 H2 0.9300
C3 C4 1.385(6)
C3 H3 0.9300
C4 C5 1.386(5)
C4 H4 0.9300
C5 C6 1.471(6)
C6 C7 1.482(5)
C7 C8 1.355(5)
C7 C12 1.395(6)
C8 C9 1.391(6)
C8 H8 0.9300
C9 C10 1.366(7)
C9 H9 0.9300
C10 C11 1.362(7)
C10 H10 0.9300
C11 C12 1.380(6)
C11 H11 0.9300
C12 H12 0.9300
C13 C14 1.374(6)
C13 H13 0.9300
C14 C15 1.345(7)
C14 H14 0.9300
C15 C16 1.422(6)
C15 H15 0.9300
C16 C17 1.333(5)
C16 H16 0.9300
C17 C18 1.507(5)
C18 C19 1.472(4)
C19 C20 1.3900
C19 C24 1.3900
C20 C21 1.3900
C20 H20 0.9300
C21 C22 1.3900
C21 H21 0.9300
C22 C23 1.3900
C22 H22 0.9300
C23 C24 1.3900
C23 H23 0.9300
C24 H24 0.9300
C25 C26 1.407(6)
C25 H25 0.9300
C26 C27 1.345(6)
C26 H26 0.9300
C27 C28 1.402(6)
C27 H27 0.9300
C28 C29 1.396(5)
C28 H28 0.9300
C29 C30 1.468(5)
C30 C31 1.484(5)
C31 C32 1.375(6)
C31 C36 1.400(6)
C32 C33 1.380(6)
C32 H32 0.9300
C33 C34 1.364(7)
C33 H33 0.9300
C34 C35 1.372(8)
C34 H34 0.9300
C35 C36 1.363(6)
C35 H35 0.9300
C36 H36 0.9300
C37 C40 1.557(9)
C37 C39 1.557(8)
C37 C38 1.573(8)
C38 H38A 0.9600
C38 H38B 0.9600
C38 H38C 0.9600
C39 H39A 0.9600
C39 H39B 0.9600
C39 H39C 0.9600
C40 H40A 0.9600
C40 H40B 0.9600
C40 H40C 0.9600
O8 C41 1.415(6)
O8 H8A 0.874(15)
C41 H41A 0.9600
C41 H41B 0.9600
C41 H41C 0.9600
